data_2222243
loop_
_publ_author_name
'Bibila Mayaya Bisseyou, Yvon'
'Sissouma, Drissa'
'Goulizan Bi, Severin D.'
'Ouattara, Mahama'
'Yao-Kakou, R. C. A.'

_publ_section_title
;1-(2-Methylimidazo[1,2-<i>a</i>]pyridin-3-yl)-3,3-bis(methylsulfanyl)prop-2-enone
 monohydrate
;
_journal_coeditor_code BQ2145
_journal_issue 7
_journal_name_full 'Acta Crystallographica Section E'
_journal_page_first o1698
_journal_page_last o1699
_journal_paper_doi 10.1107/S1600536809023514
_journal_volume 65
_journal_year 2009
_chemical_formula_iupac 'C13 H14 N2 O S2, H2 O'
_chemical_formula_moiety 'C13 H14 N2 O S2, H2 O'
_chemical_formula_sum 'C13 H16 N2 O2 S2'
_chemical_formula_weight 296.41
_chemical_melting_point 430
_chemical_name_systematic
;
1-(2-Methylimidazo[1,2-<i>a</i>]pyridin-3-yl)-3,3-bis(methylsulfanyl)prop-
2-enone monohydrate
;
_space_group_IT_number 61
_symmetry_cell_setting orthorhombic
_symmetry_space_group_name_Hall '-P 2ac 2ab'
_symmetry_space_group_name_H-M 'P b c a'
_atom_sites_solution_hydrogens geom
_atom_sites_solution_primary direct
_audit_creation_method CRYSTALS_ver_12.85
_cell_angle_alpha 90
_cell_angle_beta 90
_cell_angle_gamma 90
_cell_formula_units_Z 8
_cell_length_a 5.14050(10)
_cell_length_b 17.7653(3)
_cell_length_c 31.3919(6)
_cell_measurement_reflns_used 11253
_cell_measurement_temperature 295
_cell_measurement_theta_max 30
_cell_measurement_theta_min 4
_cell_volume 2866.79(9)
_computing_cell_refinement 'DENZO/SCALEPACK (Otwinowski & Minor, 1997)'
_computing_data_collection 'COLLECT (Nonius, 1997)'
_computing_data_reduction 'DENZO/SCALEPACK (Otwinowski & Minor, 1997)'
_computing_molecular_graphics
;
ORTEP-3 (Farrugia, 1997) and PLATON (Spek, 2009)
;
_computing_publication_material 'CRYSTALS (Betteridge <i>et al.</i>,  2003)'
_computing_structure_refinement 'CRYSTALS (Betteridge <i>et al.</i>,  2003)'
_computing_structure_solution 'SIR92 (Altomare <i>et al.</i>,  1994)'
_diffrn_ambient_temperature 295
_diffrn_measured_fraction_theta_full 0.992
_diffrn_measured_fraction_theta_max 0.959
_diffrn_measurement_device Area
_diffrn_measurement_device_type 'Nonius KappaCCD'
_diffrn_measurement_method \f
_diffrn_radiation_monochromator graphite
_diffrn_radiation_type 'Mo K\a'
_diffrn_radiation_wavelength 0.71073
_diffrn_reflns_av_R_equivalents 0.05
_diffrn_reflns_limit_h_max 7
_diffrn_reflns_limit_h_min 0
_diffrn_reflns_limit_k_max 25
_diffrn_reflns_limit_k_min 0
_diffrn_reflns_limit_l_max 43
_diffrn_reflns_limit_l_min 0
_diffrn_reflns_number 11253
_diffrn_reflns_theta_full 28.056
_diffrn_reflns_theta_max 30.496
_diffrn_reflns_theta_min 1.297
_diffrn_standards_number 0
_exptl_absorpt_coefficient_mu 0.371
_exptl_absorpt_correction_T_max 0.95
_exptl_absorpt_correction_T_min 0.90
_exptl_absorpt_correction_type multi-scan
_exptl_absorpt_process_details 'DENZO/SCALEPACK (Otwinowski & Minor, 1997)'
_exptl_crystal_colour orange
_exptl_crystal_density_diffrn 1.373
_exptl_crystal_density_method 'not measured'
_exptl_crystal_description prism
_exptl_crystal_F_000 1248
_exptl_crystal_size_max 0.25
_exptl_crystal_size_mid 0.15
_exptl_crystal_size_min 0.15
_refine_diff_density_max 0.18
_refine_diff_density_min -0.25
_refine_ls_extinction_coef 1.055(5)
_refine_ls_extinction_method None
_refine_ls_goodness_of_fit_ref 0.9899
_refine_ls_hydrogen_treatment constr
_refine_ls_matrix_type full
_refine_ls_number_parameters 172
_refine_ls_number_reflns 2066
_refine_ls_number_restraints 0
_refine_ls_R_factor_all 0.0988
_refine_ls_R_factor_gt 0.0467
_refine_ls_shift/su_max 0.000155
_refine_ls_structure_factor_coef Fsqd
_refine_ls_weighting_details
;
w=1/[\s^2^(F^2^) + (0.04P)^2^ + 3.2P], where P=[max(Fo^2^,0) + 2Fc^2^]/3
;
_refine_ls_weighting_scheme calc
_refine_ls_wR_factor_all 0.1375
_refine_ls_wR_factor_gt 0.1049
_refine_ls_wR_factor_ref 0.0973
_reflns_number_gt 2344
_reflns_number_total 4202
_reflns_threshold_expression I>3\s(I)
_cod_data_source_file bq2145.cif
_cod_data_source_block I
_cod_database_code 2222243
_cod_database_fobs_code 2222243

loop_
_symmetry_equiv_pos_as_xyz
x,y,z
-x,-y,-z
-x+1/2,y+1/2,z
x+1/2,-y+1/2,-z
x,-y+1/2,z+1/2
-x,y+1/2,-z+1/2
-x+1/2,-y,z+1/2
x+1/2,y,-z+1/2

loop_
_atom_site_type_symbol
_atom_site_label
_atom_site_fract_x
_atom_site_fract_y
_atom_site_fract_z
_atom_site_U_iso_or_equiv
_atom_site_adp_type
_atom_site_occupancy
_atom_site_disorder_assembly
_atom_site_disorder_group
S S1 0.01264(14) 0.40723(4) 0.05322(3) 0.0552 Uani 1.0000 . .
S S2 -0.11568(16) 0.46016(4) 0.14025(3) 0.0696 Uani 1.0000 . .
O O1 0.3999(4) 0.30577(10) 0.05889(6) 0.0542 Uani 1.0000 . .
N N1 0.7820(4) 0.21236(11) 0.09663(7) 0.0394 Uani 1.0000 . .
O O2w 0.9388(4) 0.07731(12) 0.22997(7) 0.0739 Uani 1.0000 . .
N N2 0.8459(5) 0.18741(13) 0.16574(8) 0.0559 Uani 1.0000 . .
C C4 0.8270(5) 0.20481(13) 0.05354(9) 0.0464 Uani 1.0000 . .
C C7 0.9265(5) 0.17257(14) 0.12603(9) 0.0474 Uani 1.0000 . .
C C9 0.2551(5) 0.35366(14) 0.12396(9) 0.0472 Uani 1.0000 . .
C C5 0.6013(5) 0.25573(13) 0.11962(8) 0.0410 Uani 1.0000 . .
C C3 1.0207(6) 0.15826(14) 0.04040(10) 0.0525 Uani 1.0000 . .
C C2 1.1724(6) 0.11813(15) 0.06988(11) 0.0573 Uani 1.0000 . .
C C1 1.1255(6) 0.12480(15) 0.11196(11) 0.0561 Uani 1.0000 . .
C C6 0.6478(5) 0.23742(16) 0.16209(9) 0.0494 Uani 1.0000 . .
C C10 0.0715(5) 0.40096(14) 0.10800(9) 0.0473 Uani 1.0000 . .
C C8 0.4160(5) 0.30513(13) 0.09821(9) 0.0417 Uani 1.0000 . .
C C11 -0.2533(6) 0.47334(16) 0.04946(12) 0.0704 Uani 1.0000 . .
C C13 0.5083(7) 0.2619(2) 0.20158(10) 0.0723 Uani 1.0000 . .
C C12 0.0018(9) 0.4409(2) 0.19285(13) 0.0992 Uani 1.0000 . .
H H2 1.3072 0.0877 0.0601 0.0687 Uiso 1.0000 . .
H H4 0.7197 0.2326 0.0346 0.0557 Uiso 1.0000 . .
H H9 0.2801 0.3530 0.1530 0.0562 Uiso 1.0000 . .
H H1 1.2232 0.0990 0.1323 0.0665 Uiso 1.0000 . .
H H113 -0.2078 0.5201 0.0623 0.1052 Uiso 1.0000 . .
H H112 -0.2875 0.4811 0.0199 0.1058 Uiso 1.0000 . .
H H111 -0.4050 0.4535 0.0630 0.1059 Uiso 1.0000 . .
H H3 1.0530 0.1538 0.0113 0.0637 Uiso 1.0000 . .
H H132 0.5316 0.3152 0.2061 0.1075 Uiso 1.0000 . .
H H133 0.3256 0.2531 0.1989 0.1079 Uiso 1.0000 . .
H H131 0.5739 0.2357 0.2257 0.1077 Uiso 1.0000 . .
H H22w 1.0875 0.0824 0.2392 0.1108 Uiso 1.0000 . .
H H123 -0.0206 0.3876 0.1991 0.1488 Uiso 1.0000 . .
H H21w 0.9353 0.1136 0.2140 0.1109 Uiso 1.0000 . .
H H122 0.1833 0.4544 0.1939 0.1486 Uiso 1.0000 . .
H H121 -0.0960 0.4706 0.2124 0.1492 Uiso 1.0000 . .

loop_
_atom_site_aniso_label
_atom_site_aniso_U_11
_atom_site_aniso_U_22
_atom_site_aniso_U_33
_atom_site_aniso_U_12
_atom_site_aniso_U_13
_atom_site_aniso_U_23
S1 0.0444(4) 0.0482(4) 0.0731(5) 0.0067(3) -0.0097(4) 0.0037(4)
S2 0.0549(5) 0.0552(4) 0.0988(7) 0.0090(4) 0.0082(4) -0.0195(4)
O1 0.0542(11) 0.0608(12) 0.0477(13) 0.0151(9) -0.0031(10) 0.0060(9)
N1 0.0375(11) 0.0360(10) 0.0448(12) -0.0011(9) -0.0041(10) 0.0044(9)
O2w 0.0700(15) 0.0794(15) 0.0723(16) -0.0039(12) -0.0076(12) 0.0241(12)
N2 0.0551(15) 0.0623(15) 0.0501(15) 0.0054(12) -0.0097(12) 0.0093(12)
C4 0.0497(16) 0.0397(13) 0.0496(17) 0.0002(11) 0.0008(12) 0.0037(12)
C7 0.0416(15) 0.0434(13) 0.0572(18) 0.0000(11) -0.0097(13) 0.0060(13)
C9 0.0414(14) 0.0488(14) 0.0515(16) 0.0037(12) 0.0006(13) -0.0051(12)
C5 0.0362(13) 0.0405(13) 0.0464(16) -0.0010(11) -0.0001(12) 0.0028(11)
C3 0.0550(17) 0.0431(14) 0.0594(18) 0.0028(13) 0.0065(14) -0.0017(12)
C2 0.0493(17) 0.0444(15) 0.078(2) 0.0084(13) 0.0018(15) -0.0043(15)
C1 0.0497(17) 0.0448(14) 0.074(2) 0.0076(13) -0.0120(15) 0.0049(14)
C6 0.0454(15) 0.0552(16) 0.0476(17) 0.0005(13) -0.0047(13) 0.0023(13)
C10 0.0356(14) 0.0381(13) 0.068(2) -0.0033(11) 0.0012(12) -0.0048(12)
C8 0.0356(13) 0.0400(12) 0.0495(17) -0.0016(10) -0.0039(12) 0.0026(12)
C11 0.0485(17) 0.0517(17) 0.111(3) 0.0064(14) -0.0165(19) 0.0092(18)
C13 0.076(2) 0.098(2) 0.0430(18) 0.015(2) -0.0014(17) 0.0030(17)
C12 0.112(3) 0.105(3) 0.081(3) 0.021(3) 0.016(2) -0.035(2)

loop_
_atom_type_symbol
_atom_type_scat_dispersion_real
_atom_type_scat_dispersion_imag
_atom_type_scat_source
C 0.0033 0.0016 'International Tables Vol C 4.2.6.8 and 6.1.1.4'
H 0.0000 0.0000 'International Tables Vol C 4.2.6.8 and 6.1.1.4'
N 0.0061 0.0033 'International Tables Vol C 4.2.6.8 and 6.1.1.4'
O 0.0106 0.0060 'International Tables Vol C 4.2.6.8 and 6.1.1.4'
S 0.1246 0.1234 'International Tables Vol C 4.2.6.8 and 6.1.1.4'

loop_
_geom_angle_atom_site_label_1
_geom_angle_atom_site_label_2
_geom_angle_atom_site_label_3
_geom_angle_site_symmetry_1
_geom_angle_site_symmetry_2
_geom_angle_site_symmetry_3
_geom_angle
_geom_angle_publ_flag
C10 S1 C11 . . . 103.68(15) ?
C10 S2 C12 . . . 103.50(16) ?
C4 N1 C7 . . . 121.1(2) ?
C4 N1 C5 . . . 131.9(2) ?
C7 N1 C5 . . . 107.0(2) ?
H22w O2w H21w . . . 98.6 no
C7 N2 C6 . . . 106.4(2) ?
N1 C4 C3 . . . 118.7(3) ?
N1 C4 H4 . . . 117.7 no
C3 C4 H4 . . . 123.6 no
N1 C7 N2 . . . 110.8(2) ?
N1 C7 C1 . . . 119.5(3) ?
N2 C7 C1 . . . 129.7(3) ?
C10 C9 C8 . . . 124.1(3) ?
C10 C9 H9 . . . 118.0 no
C8 C9 H9 . . . 117.8 no
N1 C5 C6 . . . 104.5(2) ?
N1 C5 C8 . . . 121.6(2) ?
C6 C5 C8 . . . 133.9(2) ?
C4 C3 C2 . . . 121.1(3) ?
C4 C3 H3 . . . 118.7 no
C2 C3 H3 . . . 120.3 no
C3 C2 C1 . . . 120.1(3) ?
C3 C2 H2 . . . 119.3 no
C1 C2 H2 . . . 120.5 no
C7 C1 C2 . . . 119.5(3) ?
C7 C1 H1 . . . 118.4 no
C2 C1 H1 . . . 122.0 no
C5 C6 N2 . . . 111.3(2) ?
C5 C6 C13 . . . 130.0(3) ?
N2 C6 C13 . . . 118.7(3) ?
S1 C10 S2 . . . 115.83(15) ?
S1 C10 C9 . . . 121.4(2) ?
S2 C10 C9 . . . 122.7(2) ?
C5 C8 C9 . . . 118.4(2) ?
C5 C8 O1 . . . 120.6(2) ?
C9 C8 O1 . . . 121.0(2) ?
S1 C11 H113 . . . 110.7 no
S1 C11 H112 . . . 107.3 no
H113 C11 H112 . . . 109.3 no
S1 C11 H111 . . . 110.4 no
H113 C11 H111 . . . 109.6 no
H112 C11 H111 . . . 109.5 no
C6 C13 H132 . . . 110.3 no
C6 C13 H133 . . . 110.5 no
H132 C13 H133 . . . 107.1 no
C6 C13 H131 . . . 110.4 no
H132 C13 H131 . . . 108.6 no
H133 C13 H131 . . . 109.9 no
S2 C12 H123 . . . 109.3 no
S2 C12 H122 . . . 108.2 no
H123 C12 H122 . . . 110.5 no
S2 C12 H121 . . . 108.0 no
H123 C12 H121 . . . 110.3 no
H122 C12 H121 . . . 110.5 no

loop_
_geom_bond_atom_site_label_1
_geom_bond_atom_site_label_2
_geom_bond_site_symmetry_1
_geom_bond_site_symmetry_2
_geom_bond_distance
_geom_bond_publ_flag
S1 C10 . . 1.750(3) ?
S1 C11 . . 1.806(3) ?
S2 C10 . . 1.748(3) ?
S2 C12 . . 1.791(4) ?
O1 C8 . . 1.237(3) ?
N1 C4 . . 1.379(3) ?
N1 C7 . . 1.380(3) ?
N1 C5 . . 1.406(3) ?
O2w H22w . . 0.822 no
O2w H21w . . 0.817 no
N2 C7 . . 1.340(4) ?
N2 C6 . . 1.356(3) ?
C4 C3 . . 1.358(4) ?
C4 H4 . . 0.948 no
C7 C1 . . 1.401(4) ?
C9 C10 . . 1.359(3) ?
C9 C8 . . 1.443(4) ?
C9 H9 . . 0.922 no
C5 C6 . . 1.393(4) ?
C5 C8 . . 1.459(3) ?
C3 C2 . . 1.405(4) ?
C3 H3 . . 0.930 no
C2 C1 . . 1.348(4) ?
C2 H2 . . 0.931 no
C1 H1 . . 0.932 no
C6 C13 . . 1.496(4) ?
C11 H113 . . 0.952 no
C11 H112 . . 0.954 no
C11 H111 . . 0.955 no
C13 H132 . . 0.966 no
C13 H133 . . 0.956 no
C13 H131 . . 0.951 no
C12 H123 . . 0.974 no
C12 H122 . . 0.964 no
C12 H121 . . 0.953 no

loop_
_geom_hbond_atom_site_label_D
_geom_hbond_atom_site_label_H
_geom_hbond_atom_site_label_A
_geom_hbond_site_symmetry_D
_geom_hbond_site_symmetry_H
_geom_hbond_site_symmetry_A
_geom_hbond_distance_DH
_geom_hbond_distance_HA
_geom_hbond_distance_DA
_geom_hbond_angle_DHA
_geom_hbond_publ_flag
C4 H4 O1 . . . 0.95 2.23 2.840(4) 121 yes
C3 H3 O1 . . 4_555 0.93 2.45 3.242(4) 143 yes
O2w H22w O2w . . 8_555 0.82 2.05 2.862(4) 168 yes
O2w H21w N2 . . . 0.82 2.06 2.849(4) 164 yes

loop_
_cod_related_entry_id
_cod_related_entry_database
_cod_related_entry_code
1 ChemSpider 26000858
